data_7242313
loop_
_publ_author_name
'Gak Simi\'c, Kristina'
'\/Dor\/devi\'c, Ivana'
'Lazi\'c, Anita'
'Radovanovi\'c, Lidija'
'Petkovi\'c-Benazzouz, Marija'
'Rogan, Jelena'
'Tri\<sovi\'c, Nemanja'
'Janji\'c, Goran'

_publ_section_title
;
 On the supramolecular outcomes of fluorination of
 cyclohexane-5-spirohydantoin derivatives
;
_journal_issue 13
_journal_name_full CrystEngComm
_journal_page_first 2606
_journal_page_last 2622
_journal_paper_doi 10.1039/D0CE01841D
_journal_volume 23
_journal_year 2021
_chemical_formula_moiety 'C15 H16 N2 O3'
_chemical_formula_sum 'C15 H16 N2 O3'
_chemical_formula_weight 272.3
_space_group_IT_number 2
_space_group_name_Hall '-P 1'
_space_group_name_H-M_alt 'P -1'
_symmetry_cell_setting triclinic
_symmetry_space_group_name_Hall '-P 1'
_symmetry_space_group_name_H-M 'P -1'
_atom_sites_solution_hydrogens geom
_atom_sites_solution_primary direct
_atom_sites_solution_secondary direct
_audit_creation_method 'WinGX routine CIF_UPDATE'
_audit_update_record
;
2020-11-23 deposited with the CCDC.	2021-02-19 downloaded from the CCDC.
;
_cell_angle_alpha 67.21(3)
_cell_angle_beta 78.84(3)
_cell_angle_gamma 76.16(3)
_cell_formula_units_Z 2
_cell_length_a 6.3079(13)
_cell_length_b 10.573(2)
_cell_length_c 11.415(2)
_cell_measurement_reflns_used 1638
_cell_measurement_temperature 298(2)
_cell_measurement_theta_max 29.0260
_cell_measurement_theta_min 3.5060
_cell_volume 677.2(3)
_computing_cell_refinement CrysAlisPro
_computing_data_collection CrysAlisPro
_computing_data_reduction CrysAlisPro
_computing_molecular_graphics 'Ortep for Windows (Farrugia, 2012)'
_computing_publication_material 'WinGX publication routines (Farrugia, 2012)'
_computing_structure_refinement 'SHELXL-2018/3 (Sheldrick, 2018)'
_computing_structure_solution 'SIR-2014 (Burla et al., 2014)'
_diffrn_ambient_temperature 298(2)
_diffrn_detector_area_resol_mean 16.3280
_diffrn_measured_fraction_theta_full 0.999
_diffrn_measured_fraction_theta_max 0.999
_diffrn_measurement_device_type 'Xcalibur, Sapphire3, Gemini'
_diffrn_measurement_method '\w scans'
_diffrn_radiation_monochromator graphite
_diffrn_radiation_source 'Enhance (Mo) X-ray Source'
_diffrn_radiation_type MoK\a
_diffrn_radiation_wavelength 0.71073
_diffrn_reflns_av_R_equivalents 0.0194
_diffrn_reflns_av_sigmaI/netI 0.0325
_diffrn_reflns_limit_h_max 7
_diffrn_reflns_limit_h_min -7
_diffrn_reflns_limit_k_max 10
_diffrn_reflns_limit_k_min -12
_diffrn_reflns_limit_l_max 13
_diffrn_reflns_limit_l_min -13
_diffrn_reflns_number 5159
_diffrn_reflns_theta_full 25.242
_diffrn_reflns_theta_max 25.34
_diffrn_reflns_theta_min 3.348
_diffrn_standards_decay_% 0
_exptl_absorpt_coefficient_mu 0.094
_exptl_absorpt_correction_T_max 1.00000
_exptl_absorpt_correction_T_min 0.93541
_exptl_absorpt_correction_type multi-scan
_exptl_absorpt_process_details
;
CrysAlisPro 1.171.39.46 (Rigaku Oxford Diffraction, 2018)
Empirical absorption correction using spherical harmonics,
 implemented in SCALE3 ABSPACK scaling algorithm.
;
_exptl_crystal_colour colourless
_exptl_crystal_density_diffrn 1.336
_exptl_crystal_density_method 'not measured'
_exptl_crystal_description prismatic
_exptl_crystal_F_000 288
_exptl_crystal_size_max 0.75
_exptl_crystal_size_mid 0.25
_exptl_crystal_size_min 0.18
_refine_diff_density_max 0.295
_refine_diff_density_min -0.175
_refine_diff_density_rms 0.061
_refine_ls_extinction_method none
_refine_ls_goodness_of_fit_ref 1.058
_refine_ls_hydrogen_treatment constr
_refine_ls_matrix_type full
_refine_ls_number_parameters 181
_refine_ls_number_reflns 2484
_refine_ls_number_restraints 0
_refine_ls_restrained_S_all 1.058
_refine_ls_R_factor_all 0.0772
_refine_ls_R_factor_gt 0.0606
_refine_ls_shift/su_max 0.000
_refine_ls_shift/su_mean 0.000
_refine_ls_structure_factor_coef Fsqd
_refine_ls_weighting_details 'calc w=1/[\s^2^(Fo^2^)+(0.1081P)^2^+0.0399P] where P=(Fo^2^+2Fc^2^)/3'
_refine_ls_weighting_scheme calc
_refine_ls_wR_factor_gt 0.162
_refine_ls_wR_factor_ref 0.1746
_reflns_number_gt 1919
_reflns_number_total 2484
_reflns_threshold_expression 'I > 2\s(I)'
_cod_data_source_file d0ce01841d2.cif
_cod_data_source_block 1
_cod_depositor_comments 'Adding full bibliography for 7242313--7242314.cif.'
_cod_original_cell_volume 677.1(3)
_cod_database_code 7242313
_publcif_datablock.id {1a8eca6a-c032-4efc-aa7b-493123b38e16}

loop_
_symmetry_equiv_pos_as_xyz
'x, y, z'
'-x, -y, -z'

loop_
_atom_site_label
_atom_site_type_symbol
_atom_site_fract_x
_atom_site_fract_y
_atom_site_fract_z
_atom_site_U_iso_or_equiv
_atom_site_adp_type
_atom_site_occupancy
_atom_site_symmetry_multiplicity
_atom_site_calc_flag
_atom_site_refinement_flags
_atom_site_disorder_assembly
_atom_site_disorder_group
C2 C -0.1892(3) 0.9199(2) 0.95562(19) 0.0409(5) Uani 1 1 d . . .
C4 C 0.0220(3) 0.9239(2) 0.76514(19) 0.0368(5) Uani 1 1 d . . .
C5 C -0.1814(3) 1.0355(2) 0.73441(17) 0.0348(5) Uani 1 1 d . . .
C6 C -0.3152(4) 1.0091(2) 0.6501(2) 0.0446(6) Uani 1 1 d . . .
H6A H -0.221547 1.001559 0.574077 0.054 Uiso 1 1 calc R U .
H6B H -0.365925 0.921244 0.696503 0.054 Uiso 1 1 calc R U .
C7 C -0.5113(4) 1.1251(3) 0.6110(2) 0.0538(6) Uani 1 1 d . . .
H7A H -0.585476 1.108131 0.553016 0.065 Uiso 1 1 calc R U .
H7B H -0.614156 1.124858 0.686179 0.065 Uiso 1 1 calc R U .
C8 C -0.4443(4) 1.2665(3) 0.5464(2) 0.0628(7) Uani 1 1 d . . .
H8A H -0.574353 1.338303 0.527043 0.075 Uiso 1 1 calc R U .
H8B H -0.353745 1.270379 0.466447 0.075 Uiso 1 1 calc R U .
C9 C -0.3174(4) 1.2940(3) 0.6313(3) 0.0631(7) Uani 1 1 d . . .
H9A H -0.412212 1.298314 0.707974 0.076 Uiso 1 1 calc R U .
H9B H -0.271001 1.383445 0.586548 0.076 Uiso 1 1 calc R U .
C10 C -0.1174(4) 1.1805(2) 0.6683(2) 0.0465(6) Uani 1 1 d . . .
H10A H -0.043009 1.198522 0.72557 0.056 Uiso 1 1 calc R U .
H10B H -0.016027 1.182153 0.592301 0.056 Uiso 1 1 calc R U .
C11 C 0.1847(3) 0.7597(2) 0.9629(2) 0.0407(5) Uani 1 1 d . . .
C12 C 0.1335(3) 0.6316(2) 1.07059(18) 0.0381(5) Uani 1 1 d . . .
C13 C -0.0689(4) 0.5912(3) 1.0996(2) 0.0573(7) Uani 1 1 d . . .
H13 H -0.184183 0.646351 1.052332 0.069 Uiso 1 1 calc R U .
C14 C -0.0988(5) 0.4680(3) 1.1997(3) 0.0691(8) Uani 1 1 d . . .
H14 H -0.235202 0.441016 1.220237 0.083 Uiso 1 1 calc R U .
C15 C 0.0704(5) 0.3862(3) 1.2682(2) 0.0626(7) Uani 1 1 d . . .
H15 H 0.047591 0.305232 1.337026 0.075 Uiso 1 1 calc R U .
C16 C 0.2719(5) 0.4223(3) 1.2364(3) 0.0698(8) Uani 1 1 d . . .
H16 H 0.388824 0.363766 1.280589 0.084 Uiso 1 1 calc R U .
C17 C 0.3033(4) 0.5461(3) 1.1384(2) 0.0585(7) Uani 1 1 d . . .
H17 H 0.440799 0.571598 1.118279 0.07 Uiso 1 1 calc R U .
N1 N -0.2949(3) 1.01909(19) 0.86149(15) 0.0431(5) Uani 1 1 d . . .
H1 H -0.419638 1.069212 0.874742 0.052 Uiso 1 1 calc R U .
N3 N 0.0073(3) 0.85879(17) 0.89818(15) 0.0382(5) Uani 1 1 d . . .
O1 O -0.2417(3) 0.88502(18) 1.07007(13) 0.0597(5) Uani 1 1 d . . .
O2 O 0.1661(2) 0.89278(17) 0.69011(14) 0.0513(5) Uani 1 1 d . . .
O3 O 0.3691(3) 0.78057(19) 0.92455(18) 0.0651(6) Uani 1 1 d . . .

loop_
_atom_site_aniso_label
_atom_site_aniso_U_11
_atom_site_aniso_U_22
_atom_site_aniso_U_33
_atom_site_aniso_U_23
_atom_site_aniso_U_13
_atom_site_aniso_U_12
C2 0.0389(12) 0.0424(12) 0.0314(11) -0.0101(10) -0.0007(9) 0.0030(9)
C4 0.0351(11) 0.0371(11) 0.0353(11) -0.0117(9) 0.0036(9) -0.0098(9)
C5 0.0331(10) 0.0384(11) 0.0276(10) -0.0088(9) 0.0016(8) -0.0058(9)
C6 0.0451(13) 0.0514(13) 0.0396(11) -0.0173(10) -0.0001(10) -0.0147(10)
C7 0.0404(13) 0.0776(18) 0.0461(13) -0.0252(13) -0.0087(10) -0.0076(12)
C8 0.0566(16) 0.0624(17) 0.0507(14) -0.0051(13) -0.0189(12) 0.0075(13)
C9 0.0667(17) 0.0407(14) 0.0711(17) -0.0085(13) -0.0157(14) -0.0035(12)
C10 0.0478(13) 0.0409(12) 0.0465(12) -0.0085(10) -0.0087(10) -0.0097(10)
C11 0.0356(12) 0.0387(12) 0.0432(12) -0.0141(10) -0.0024(9) -0.0008(9)
C12 0.0398(11) 0.0371(11) 0.0357(11) -0.0139(9) -0.0035(9) -0.0030(9)
C13 0.0441(13) 0.0513(14) 0.0600(15) -0.0016(12) -0.0103(11) -0.0060(11)
C14 0.0549(16) 0.0594(16) 0.0702(18) 0.0034(14) -0.0046(14) -0.0163(13)
C15 0.0787(19) 0.0472(14) 0.0470(14) 0.0002(12) -0.0065(13) -0.0139(14)
C16 0.0695(18) 0.0588(17) 0.0633(16) 0.0057(14) -0.0314(14) -0.0072(14)
C17 0.0520(15) 0.0581(15) 0.0583(15) -0.0053(13) -0.0198(12) -0.0128(12)
N1 0.0358(10) 0.0493(11) 0.0289(9) -0.0092(8) 0.0004(7) 0.0090(8)
N3 0.0352(9) 0.0362(9) 0.0308(9) -0.0061(8) 0.0009(7) 0.0023(7)
O1 0.0575(11) 0.0686(11) 0.0261(8) -0.0087(8) 0.0015(7) 0.0188(8)
O2 0.0448(9) 0.0569(10) 0.0411(8) -0.0174(8) 0.0114(7) -0.0022(7)
O3 0.0359(9) 0.0602(11) 0.0759(12) -0.0030(9) -0.0009(8) -0.0071(8)

loop_
_atom_type_symbol
_atom_type_description
_atom_type_scat_dispersion_real
_atom_type_scat_dispersion_imag
_atom_type_scat_source
C C 0.0033 0.0016 'International Tables Vol C Tables 4.2.6.8 and 6.1.1.4'
H H 0.0000 0.0000 'International Tables Vol C Tables 4.2.6.8 and 6.1.1.4'
N N 0.0061 0.0033 'International Tables Vol C Tables 4.2.6.8 and 6.1.1.4'
O O 0.0106 0.0060 'International Tables Vol C Tables 4.2.6.8 and 6.1.1.4'

loop_
_geom_angle_atom_site_label_1
_geom_angle_atom_site_label_2
_geom_angle_atom_site_label_3
_geom_angle
_geom_angle_site_symmetry_1
_geom_angle_site_symmetry_3
_geom_angle_publ_flag
O1 C2 N1 128.74(19) . . ?
O1 C2 N3 124.12(18) . . ?
N1 C2 N3 107.13(17) . . ?
O2 C4 N3 125.87(19) . . ?
O2 C4 C5 126.94(18) . . ?
N3 C4 C5 107.14(16) . . ?
N1 C5 C4 101.30(15) . . ?
N1 C5 C6 112.62(17) . . ?
C4 C5 C6 111.01(17) . . ?
N1 C5 C10 110.96(18) . . ?
C4 C5 C10 110.24(16) . . ?
C6 C5 C10 110.41(17) . . ?
C7 C6 C5 111.71(19) . . ?
C7 C6 H6A 109.3 . . ?
C5 C6 H6A 109.3 . . ?
C7 C6 H6B 109.3 . . ?
C5 C6 H6B 109.3 . . ?
H6A C6 H6B 107.9 . . ?
C8 C7 C6 111.83(19) . . ?
C8 C7 H7A 109.3 . . ?
C6 C7 H7A 109.3 . . ?
C8 C7 H7B 109.3 . . ?
C6 C7 H7B 109.3 . . ?
H7A C7 H7B 107.9 . . ?
C7 C8 C9 110.93(19) . . ?
C7 C8 H8A 109.5 . . ?
C9 C8 H8A 109.5 . . ?
C7 C8 H8B 109.5 . . ?
C9 C8 H8B 109.5 . . ?
H8A C8 H8B 108 . . ?
C8 C9 C10 111.1(2) . . ?
C8 C9 H9A 109.4 . . ?
C10 C9 H9A 109.4 . . ?
C8 C9 H9B 109.4 . . ?
C10 C9 H9B 109.4 . . ?
H9A C9 H9B 108 . . ?
C9 C10 C5 111.41(19) . . ?
C9 C10 H10A 109.3 . . ?
C5 C10 H10A 109.3 . . ?
C9 C10 H10B 109.3 . . ?
C5 C10 H10B 109.3 . . ?
H10A C10 H10B 108 . . ?
O3 C11 N3 118.68(19) . . ?
O3 C11 C12 122.77(19) . . ?
N3 C11 C12 118.46(18) . . ?
C17 C12 C13 119.2(2) . . ?
C17 C12 C11 116.9(2) . . ?
C13 C12 C11 123.77(19) . . ?
C12 C13 C14 119.5(2) . . ?
C12 C13 H13 120.3 . . ?
C14 C13 H13 120.3 . . ?
C15 C14 C13 120.4(2) . . ?
C15 C14 H14 119.8 . . ?
C13 C14 H14 119.8 . . ?
C16 C15 C14 120.3(2) . . ?
C16 C15 H15 119.9 . . ?
C14 C15 H15 119.9 . . ?
C15 C16 C17 119.9(2) . . ?
C15 C16 H16 120 . . ?
C17 C16 H16 120 . . ?
C12 C17 C16 120.6(2) . . ?
C12 C17 H17 119.7 . . ?
C16 C17 H17 119.7 . . ?
C2 N1 C5 114.22(17) . . ?
C2 N1 H1 122.9 . . ?
C5 N1 H1 122.9 . . ?
C4 N3 C2 110.20(16) . . ?
C4 N3 C11 122.63(17) . . ?
C2 N3 C11 126.56(16) . . ?

loop_
_geom_bond_atom_site_label_1
_geom_bond_atom_site_label_2
_geom_bond_distance
_geom_bond_site_symmetry_2
_geom_bond_publ_flag
C2 O1 1.213(2) . ?
C2 N1 1.330(3) . ?
C2 N3 1.419(3) . ?
C4 O2 1.201(2) . ?
C4 N3 1.398(3) . ?
C4 C5 1.514(3) . ?
C5 N1 1.452(2) . ?
C5 C6 1.533(3) . ?
C5 C10 1.538(3) . ?
C6 C7 1.516(3) . ?
C6 H6A 0.97 . ?
C6 H6B 0.97 . ?
C7 C8 1.511(4) . ?
C7 H7A 0.97 . ?
C7 H7B 0.97 . ?
C8 C9 1.515(4) . ?
C8 H8A 0.97 . ?
C8 H8B 0.97 . ?
C9 C10 1.516(3) . ?
C9 H9A 0.97 . ?
C9 H9B 0.97 . ?
C10 H10A 0.97 . ?
C10 H10B 0.97 . ?
C11 O3 1.201(3) . ?
C11 N3 1.434(3) . ?
C11 C12 1.489(3) . ?
C12 C17 1.371(3) . ?
C12 C13 1.382(3) . ?
C13 C14 1.385(3) . ?
C13 H13 0.93 . ?
C14 C15 1.362(4) . ?
C14 H14 0.93 . ?
C15 C16 1.356(4) . ?
C15 H15 0.93 . ?
C16 C17 1.381(3) . ?
C16 H16 0.93 . ?
C17 H17 0.93 . ?
N1 H1 0.86 . ?
